data_4315128
loop_
_publ_author_name
'Gerrit W. Fester'
'Jana Eckstein'
'Daniela Gerlach'
'J\"org Wagler'
'Erica Brendler'
'Edwin Kroke'

_publ_contact_author
;Wagler, J\"org 
 Institut f\"ur Anorganische Chemie  
 Technische Universit\"at Bergakademie Freiberg
 Leipziger Str. 29 
 09596 Freiberg 
 Bundesrepublik Deutschland
;
_publ_contact_author_fax '03731 39-4058 '
_publ_contact_author_phone '03731 39-3556 '
_publ_section_title
;
 Reactions of Hydridochlorosilanes with 2,2'-Bipyridine and
 1,10-Phenanthroline: Complexation versus Dismutation and
 Metal-Catalyst-Free 1,4-Hydrosilylation
;
_journal_name_full 'Inorganic Chemistry'
_journal_page_first 2667
_journal_page_last 2673
_journal_paper_doi 10.1021/ic901620e
_journal_volume 49
_journal_year 2010
_chemical_formula_moiety 'C18 H13 Cl3 N2 Si'
_chemical_formula_sum 'C18 H13 Cl3 N2 Si'
_chemical_formula_weight 391.74
_chemical_name_systematic
; 
 phenyltrichlorosilane 1,10-phenanthroline complex 
;
_space_group_IT_number 14
_symmetry_cell_setting monoclinic
_symmetry_space_group_name_Hall '-P 2yn'
_symmetry_space_group_name_H-M 'P 1 21/n 1'
_atom_sites_solution_hydrogens geom
_atom_sites_solution_primary direct
_atom_sites_solution_secondary difmap
_audit_creation_method SHELXL-97
_cell_angle_alpha 90.00
_cell_angle_beta 104.071(2)
_cell_angle_gamma 90.00
_cell_formula_units_Z 4
_cell_length_a 8.8765(4)
_cell_length_b 13.2802(5)
_cell_length_c 14.3927(6)
_cell_measurement_reflns_used 5086
_cell_measurement_temperature 90(2)
_cell_measurement_theta_max 26.82
_cell_measurement_theta_min 2.46
_cell_volume 1645.73(12)
_computing_cell_refinement 'Bruker SMART'
_computing_data_collection 'Bruker SMART'
_computing_data_reduction 'Bruker SAINT'
_computing_molecular_graphics 'Ortep32 (Farugia)'
_computing_publication_material 'Shelx-97/ciftab(Sheldrick, 1997)'
_computing_structure_refinement 'SHELXL-97 (Sheldrick, 1997)'
_computing_structure_solution 'SHELXS-97 (Sheldrick, 1990)'
_diffrn_ambient_temperature 90(2)
_diffrn_measured_fraction_theta_full 0.996
_diffrn_measured_fraction_theta_max 0.996
_diffrn_measurement_device_type 'CCD area detector'
_diffrn_measurement_method 'phi scans'
_diffrn_radiation_monochromator graphite
_diffrn_radiation_source 'fine-focus sealed tube'
_diffrn_radiation_type MoK\a
_diffrn_radiation_wavelength 0.71073
_diffrn_reflns_av_R_equivalents 0.0387
_diffrn_reflns_av_sigmaI/netI 0.0335
_diffrn_reflns_limit_h_max 11
_diffrn_reflns_limit_h_min -11
_diffrn_reflns_limit_k_max 16
_diffrn_reflns_limit_k_min -16
_diffrn_reflns_limit_l_max 18
_diffrn_reflns_limit_l_min -18
_diffrn_reflns_number 17380
_diffrn_reflns_theta_full 27.00
_diffrn_reflns_theta_max 27.00
_diffrn_reflns_theta_min 2.12
_exptl_absorpt_coefficient_mu 0.632
_exptl_absorpt_correction_T_max 0.9112
_exptl_absorpt_correction_T_min 0.8109
_exptl_absorpt_correction_type multi-scan
_exptl_absorpt_process_details SADABS
_exptl_crystal_colour orange
_exptl_crystal_density_diffrn 1.581
_exptl_crystal_density_method 'not measured'
_exptl_crystal_description piece
_exptl_crystal_F_000 800
_exptl_crystal_size_max 0.23
_exptl_crystal_size_mid 0.18
_exptl_crystal_size_min 0.15
_refine_diff_density_max 0.473
_refine_diff_density_min -0.298
_refine_diff_density_rms 0.066
_refine_ls_extinction_method none
_refine_ls_goodness_of_fit_ref 1.013
_refine_ls_hydrogen_treatment constr
_refine_ls_matrix_type full
_refine_ls_number_parameters 217
_refine_ls_number_reflns 3582
_refine_ls_number_restraints 0
_refine_ls_restrained_S_all 1.013
_refine_ls_R_factor_all 0.0460
_refine_ls_R_factor_gt 0.0315
_refine_ls_shift/su_max 0.000
_refine_ls_shift/su_mean 0.000
_refine_ls_structure_factor_coef Fsqd
_refine_ls_weighting_details 'calc w=1/[\s^2^(Fo^2^)+(0.0431P)^2^+0.7283P] where P=(Fo^2^+2Fc^2^)/3'
_refine_ls_weighting_scheme calc
_refine_ls_wR_factor_gt 0.0766
_refine_ls_wR_factor_ref 0.0819
_reflns_number_gt 2891
_reflns_number_total 3582
_reflns_threshold_expression >2sigma(I)
_cod_data_source_file ic901620e_si_002_6.cif
_cod_data_source_block compound_3g
_cod_original_sg_symbol_Hall -P2yn
_cod_database_code 4315128

loop_
_symmetry_equiv_pos_as_xyz
'x, y, z'
'-x+1/2, y+1/2, -z+1/2'
'-x, -y, -z'
'x-1/2, -y-1/2, z-1/2'

loop_
_atom_site_label
_atom_site_type_symbol
_atom_site_fract_x
_atom_site_fract_y
_atom_site_fract_z
_atom_site_U_iso_or_equiv
_atom_site_adp_type
_atom_site_occupancy
_atom_site_symmetry_multiplicity
_atom_site_calc_flag
_atom_site_refinement_flags
_atom_site_disorder_assembly
_atom_site_disorder_group
Cl1 Cl 0.34977(5) 0.15514(4) 0.13465(3) 0.01837(12) Uani 1 1 d . . .
Cl2 Cl 0.58325(5) 0.33747(3) 0.19558(4) 0.01889(12) Uani 1 1 d . . .
Cl3 Cl 0.71757(5) 0.22328(3) 0.39464(3) 0.01696(12) Uani 1 1 d . . .
Si1 Si 0.55422(6) 0.18912(4) 0.25516(4) 0.01388(13) Uani 1 1 d . . .
N1 N 0.50168(17) 0.06329(12) 0.31746(11) 0.0147(3) Uani 1 1 d . . .
N2 N 0.39123(18) 0.24391(12) 0.31849(11) 0.0149(3) Uani 1 1 d . . .
C1 C 0.5703(2) -0.02616(14) 0.32066(14) 0.0171(4) Uani 1 1 d . . .
H1 H 0.6570 -0.0333 0.2933 0.020 Uiso 1 1 calc R . .
C2 C 0.5185(2) -0.11027(15) 0.36324(14) 0.0204(4) Uani 1 1 d . . .
H2 H 0.5699 -0.1732 0.3643 0.025 Uiso 1 1 calc R . .
C3 C 0.3929(2) -0.10172(15) 0.40360(14) 0.0208(4) Uani 1 1 d . . .
H3 H 0.3547 -0.1589 0.4303 0.025 Uiso 1 1 calc R . .
C4 C 0.3219(2) -0.00656(15) 0.40457(14) 0.0181(4) Uani 1 1 d . . .
C5 C 0.1976(2) 0.01530(16) 0.44959(15) 0.0227(5) Uani 1 1 d . . .
H5 H 0.1527 -0.0379 0.4779 0.027 Uiso 1 1 calc R . .
C6 C 0.1433(2) 0.11038(16) 0.45242(15) 0.0226(5) Uani 1 1 d . . .
H6 H 0.0619 0.1225 0.4834 0.027 Uiso 1 1 calc R . .
C7 C 0.2056(2) 0.19286(16) 0.40992(14) 0.0198(4) Uani 1 1 d . . .
C8 C 0.1587(2) 0.29431(16) 0.41180(15) 0.0220(4) Uani 1 1 d . . .
H8 H 0.0801 0.3126 0.4431 0.026 Uiso 1 1 calc R . .
C9 C 0.2284(2) 0.36615(16) 0.36774(15) 0.0221(4) Uani 1 1 d . . .
H9 H 0.1983 0.4347 0.3689 0.027 Uiso 1 1 calc R . .
C10 C 0.3439(2) 0.33890(15) 0.32087(15) 0.0191(4) Uani 1 1 d . . .
H10 H 0.3896 0.3896 0.2900 0.023 Uiso 1 1 calc R . .
C11 C 0.3237(2) 0.17262(14) 0.36264(14) 0.0157(4) Uani 1 1 d . . .
C12 C 0.3822(2) 0.07304(14) 0.36105(13) 0.0147(4) Uani 1 1 d . . .
C13 C 0.7026(2) 0.12490(14) 0.19771(14) 0.0159(4) Uani 1 1 d . . .
C14 C 0.6666(2) 0.04829(15) 0.12896(15) 0.0210(4) Uani 1 1 d . . .
H14 H 0.5633 0.0233 0.1111 0.025 Uiso 1 1 calc R . .
C15 C 0.7772(3) 0.00756(16) 0.08598(15) 0.0252(5) Uani 1 1 d . . .
H15 H 0.7498 -0.0457 0.0409 0.030 Uiso 1 1 calc R . .
C16 C 0.9280(3) 0.04503(17) 0.10922(16) 0.0268(5) Uani 1 1 d . . .
H16 H 1.0032 0.0191 0.0785 0.032 Uiso 1 1 calc R . .
C17 C 0.9680(2) 0.11993(17) 0.17693(16) 0.0252(5) Uani 1 1 d . . .
H17 H 1.0711 0.1454 0.1933 0.030 Uiso 1 1 calc R . .
C18 C 0.8575(2) 0.15832(15) 0.22142(15) 0.0202(4) Uani 1 1 d . . .
H18 H 0.8876 0.2086 0.2693 0.024 Uiso 1 1 calc R . .

loop_
_atom_site_aniso_label
_atom_site_aniso_U_11
_atom_site_aniso_U_22
_atom_site_aniso_U_33
_atom_site_aniso_U_23
_atom_site_aniso_U_13
_atom_site_aniso_U_12
Cl1 0.0176(2) 0.0179(2) 0.0183(2) -0.00086(19) 0.00193(19) -0.00091(18)
Cl2 0.0223(2) 0.0135(2) 0.0222(3) 0.00280(19) 0.0080(2) -0.00143(18)
Cl3 0.0165(2) 0.0175(2) 0.0168(2) -0.00124(18) 0.00394(18) -0.00221(18)
Si1 0.0145(3) 0.0118(3) 0.0162(3) 0.0004(2) 0.0054(2) -0.0005(2)
N1 0.0145(8) 0.0144(8) 0.0150(8) -0.0001(7) 0.0032(7) -0.0013(6)
N2 0.0137(8) 0.0138(8) 0.0170(8) -0.0012(7) 0.0032(6) -0.0001(6)
C1 0.0187(9) 0.0161(10) 0.0161(10) 0.0005(8) 0.0037(8) 0.0014(8)
C2 0.0267(11) 0.0149(10) 0.0188(11) -0.0011(8) 0.0036(9) -0.0005(8)
C3 0.0272(11) 0.0161(10) 0.0180(10) 0.0010(8) 0.0032(9) -0.0073(9)
C4 0.0190(9) 0.0197(10) 0.0145(10) -0.0003(8) 0.0019(8) -0.0052(8)
C5 0.0204(10) 0.0289(12) 0.0198(11) 0.0018(9) 0.0067(9) -0.0101(9)
C6 0.0160(10) 0.0328(12) 0.0201(11) -0.0020(9) 0.0068(8) -0.0050(9)
C7 0.0152(9) 0.0268(11) 0.0176(10) -0.0032(9) 0.0040(8) -0.0009(8)
C8 0.0164(10) 0.0276(11) 0.0217(11) -0.0058(9) 0.0041(8) 0.0033(9)
C9 0.0203(10) 0.0197(10) 0.0256(11) -0.0048(9) 0.0040(9) 0.0045(8)
C10 0.0198(10) 0.0156(10) 0.0208(11) -0.0012(8) 0.0030(8) 0.0007(8)
C11 0.0146(9) 0.0176(10) 0.0138(10) -0.0005(8) 0.0015(8) -0.0014(7)
C12 0.0137(9) 0.0175(10) 0.0126(9) -0.0003(8) 0.0024(7) -0.0023(7)
C13 0.0174(9) 0.0146(9) 0.0165(10) 0.0036(8) 0.0057(8) 0.0005(8)
C14 0.0263(11) 0.0163(10) 0.0210(11) 0.0023(8) 0.0069(9) 0.0007(8)
C15 0.0393(13) 0.0197(11) 0.0172(11) 0.0012(9) 0.0084(9) 0.0079(9)
C16 0.0294(11) 0.0308(12) 0.0230(11) 0.0069(10) 0.0119(10) 0.0132(10)
C17 0.0196(10) 0.0312(12) 0.0268(12) 0.0039(10) 0.0094(9) 0.0048(9)
C18 0.0190(10) 0.0211(10) 0.0211(11) 0.0006(9) 0.0057(8) 0.0021(8)

loop_
_atom_type_symbol
_atom_type_description
_atom_type_scat_dispersion_real
_atom_type_scat_dispersion_imag
_atom_type_scat_source
C C 0.0033 0.0016 'International Tables Vol C Tables 4.2.6.8 and 6.1.1.4'
H H 0.0000 0.0000 'International Tables Vol C Tables 4.2.6.8 and 6.1.1.4'
N N 0.0061 0.0033 'International Tables Vol C Tables 4.2.6.8 and 6.1.1.4'
Si Si 0.0817 0.0704 'International Tables Vol C Tables 4.2.6.8 and 6.1.1.4'
Cl Cl 0.1484 0.1585 'International Tables Vol C Tables 4.2.6.8 and 6.1.1.4'

loop_
_geom_angle_atom_site_label_1
_geom_angle_atom_site_label_2
_geom_angle_atom_site_label_3
_geom_angle
_geom_angle_site_symmetry_1
_geom_angle_site_symmetry_3
_geom_angle_publ_flag
C13 Si1 N1 94.64(7) . . ?
C13 Si1 N2 174.66(8) . . ?
N1 Si1 N2 80.13(6) . . ?
C13 Si1 Cl2 94.18(6) . . ?
N1 Si1 Cl2 171.15(5) . . ?
N2 Si1 Cl2 91.03(5) . . ?
C13 Si1 Cl3 96.60(6) . . ?
N1 Si1 Cl3 86.42(5) . . ?
N2 Si1 Cl3 84.29(5) . . ?
Cl2 Si1 Cl3 93.28(3) . . ?
C13 Si1 Cl1 95.10(6) . . ?
N1 Si1 Cl1 86.87(5) . . ?
N2 Si1 Cl1 83.53(5) . . ?
Cl2 Si1 Cl1 91.63(3) . . ?
Cl3 Si1 Cl1 166.94(3) . . ?
C1 N1 C12 118.02(16) . . ?
C1 N1 Si1 127.25(13) . . ?
C12 N1 Si1 114.73(12) . . ?
C10 N2 C11 118.05(16) . . ?
C10 N2 Si1 128.04(13) . . ?
C11 N2 Si1 113.92(12) . . ?
N1 C1 C2 121.95(18) . . ?
N1 C1 H1 119.0 . . ?
C2 C1 H1 119.0 . . ?
C3 C2 C1 120.12(18) . . ?
C3 C2 H2 119.9 . . ?
C1 C2 H2 119.9 . . ?
C2 C3 C4 118.99(18) . . ?
C2 C3 H3 120.5 . . ?
C4 C3 H3 120.5 . . ?
C12 C4 C3 116.83(18) . . ?
C12 C4 C5 117.88(18) . . ?
C3 C4 C5 125.25(18) . . ?
C6 C5 C4 121.25(18) . . ?
C6 C5 H5 119.4 . . ?
C4 C5 H5 119.4 . . ?
C5 C6 C7 121.53(18) . . ?
C5 C6 H6 119.2 . . ?
C7 C6 H6 119.2 . . ?
C11 C7 C8 116.69(18) . . ?
C11 C7 C6 118.15(19) . . ?
C8 C7 C6 125.15(18) . . ?
C9 C8 C7 119.07(18) . . ?
C9 C8 H8 120.5 . . ?
C7 C8 H8 120.5 . . ?
C8 C9 C10 120.40(19) . . ?
C8 C9 H9 119.8 . . ?
C10 C9 H9 119.8 . . ?
N2 C10 C9 121.83(19) . . ?
N2 C10 H10 119.1 . . ?
C9 C10 H10 119.1 . . ?
N2 C11 C7 123.95(18) . . ?
N2 C11 C12 115.84(16) . . ?
C7 C11 C12 120.19(17) . . ?
N1 C12 C4 123.98(18) . . ?
N1 C12 C11 115.05(16) . . ?
C4 C12 C11 120.94(17) . . ?
C14 C13 C18 116.25(18) . . ?
C14 C13 Si1 124.42(15) . . ?
C18 C13 Si1 119.26(15) . . ?
C15 C14 C13 122.18(19) . . ?
C15 C14 H14 118.9 . . ?
C13 C14 H14 118.9 . . ?
C14 C15 C16 119.7(2) . . ?
C14 C15 H15 120.1 . . ?
C16 C15 H15 120.1 . . ?
C17 C16 C15 119.71(19) . . ?
C17 C16 H16 120.1 . . ?
C15 C16 H16 120.1 . . ?
C16 C17 C18 120.1(2) . . ?
C16 C17 H17 120.0 . . ?
C18 C17 H17 120.0 . . ?
C17 C18 C13 122.0(2) . . ?
C17 C18 H18 119.0 . . ?
C13 C18 H18 119.0 . . ?

loop_
_geom_bond_atom_site_label_1
_geom_bond_atom_site_label_2
_geom_bond_distance
_geom_bond_site_symmetry_2
_geom_bond_publ_flag
Cl1 Si1 2.2304(7) . ?
Cl2 Si1 2.1887(7) . ?
Cl3 Si1 2.2188(7) . ?
Si1 C13 1.9170(19) . ?
Si1 N1 2.0044(16) . ?
Si1 N2 2.0236(16) . ?
N1 C1 1.331(2) . ?
N1 C12 1.363(2) . ?
N2 C10 1.332(2) . ?
N2 C11 1.358(2) . ?
C1 C2 1.404(3) . ?
C1 H1 0.9500 . ?
C2 C3 1.381(3) . ?
C2 H2 0.9500 . ?
C3 C4 1.413(3) . ?
C3 H3 0.9500 . ?
C4 C12 1.399(3) . ?
C4 C5 1.439(3) . ?
C5 C6 1.356(3) . ?
C5 H5 0.9500 . ?
C6 C7 1.430(3) . ?
C6 H6 0.9500 . ?
C7 C11 1.407(3) . ?
C7 C8 1.412(3) . ?
C8 C9 1.373(3) . ?
C8 H8 0.9500 . ?
C9 C10 1.405(3) . ?
C9 H9 0.9500 . ?
C10 H10 0.9500 . ?
C11 C12 1.423(3) . ?
C13 C14 1.401(3) . ?
C13 C18 1.405(3) . ?
C14 C15 1.390(3) . ?
C14 H14 0.9500 . ?
C15 C16 1.391(3) . ?
C15 H15 0.9500 . ?
C16 C17 1.377(3) . ?
C16 H16 0.9500 . ?
C17 C18 1.392(3) . ?
C17 H17 0.9500 . ?
C18 H18 0.9500 . ?

loop_
_geom_torsion_atom_site_label_1
_geom_torsion_atom_site_label_2
_geom_torsion_atom_site_label_3
_geom_torsion_atom_site_label_4
_geom_torsion
_geom_torsion_site_symmetry_1
_geom_torsion_site_symmetry_2
_geom_torsion_site_symmetry_3
_geom_torsion_site_symmetry_4
_geom_torsion_publ_flag
C13 Si1 N1 C1 6.63(17) . . . . ?
N2 Si1 N1 C1 -174.52(17) . . . . ?
Cl3 Si1 N1 C1 -89.71(16) . . . . ?
Cl1 Si1 N1 C1 101.50(16) . . . . ?
C13 Si1 N1 C12 -173.62(13) . . . . ?
N2 Si1 N1 C12 5.23(13) . . . . ?
Cl3 Si1 N1 C12 90.05(12) . . . . ?
Cl1 Si1 N1 C12 -78.74(12) . . . . ?
N1 Si1 N2 C10 176.26(18) . . . . ?
Cl2 Si1 N2 C10 -4.28(17) . . . . ?
Cl3 Si1 N2 C10 88.92(16) . . . . ?
Cl1 Si1 N2 C10 -95.80(17) . . . . ?
N1 Si1 N2 C11 -4.25(13) . . . . ?
Cl2 Si1 N2 C11 175.21(13) . . . . ?
Cl3 Si1 N2 C11 -91.60(13) . . . . ?
Cl1 Si1 N2 C11 83.69(13) . . . . ?
C12 N1 C1 C2 3.0(3) . . . . ?
Si1 N1 C1 C2 -177.24(14) . . . . ?
N1 C1 C2 C3 -0.1(3) . . . . ?
C1 C2 C3 C4 -2.5(3) . . . . ?
C2 C3 C4 C12 2.0(3) . . . . ?
C2 C3 C4 C5 -175.58(19) . . . . ?
C12 C4 C5 C6 -1.9(3) . . . . ?
C3 C4 C5 C6 175.6(2) . . . . ?
C4 C5 C6 C7 0.8(3) . . . . ?
C5 C6 C7 C11 1.4(3) . . . . ?
C5 C6 C7 C8 -178.3(2) . . . . ?
C11 C7 C8 C9 0.5(3) . . . . ?
C6 C7 C8 C9 -179.8(2) . . . . ?
C7 C8 C9 C10 0.4(3) . . . . ?
C11 N2 C10 C9 0.3(3) . . . . ?
Si1 N2 C10 C9 179.82(15) . . . . ?
C8 C9 C10 N2 -0.9(3) . . . . ?
C10 N2 C11 C7 0.7(3) . . . . ?
Si1 N2 C11 C7 -178.88(15) . . . . ?
C10 N2 C11 C12 -177.79(17) . . . . ?
Si1 N2 C11 C12 2.7(2) . . . . ?
C8 C7 C11 N2 -1.1(3) . . . . ?
C6 C7 C11 N2 179.22(18) . . . . ?
C8 C7 C11 C12 177.31(18) . . . . ?
C6 C7 C11 C12 -2.4(3) . . . . ?
C1 N1 C12 C4 -3.5(3) . . . . ?
Si1 N1 C12 C4 176.70(15) . . . . ?
C1 N1 C12 C11 174.42(17) . . . . ?
Si1 N1 C12 C11 -5.4(2) . . . . ?
C3 C4 C12 N1 1.0(3) . . . . ?
C5 C4 C12 N1 178.76(17) . . . . ?
C3 C4 C12 C11 -176.82(18) . . . . ?
C5 C4 C12 C11 0.9(3) . . . . ?
N2 C11 C12 N1 1.7(3) . . . . ?
C7 C11 C12 N1 -176.78(17) . . . . ?
N2 C11 C12 C4 179.75(17) . . . . ?
C7 C11 C12 C4 1.2(3) . . . . ?
N1 Si1 C13 C14 63.02(17) . . . . ?
Cl2 Si1 C13 C14 -116.27(16) . . . . ?
Cl3 Si1 C13 C14 149.94(16) . . . . ?
Cl1 Si1 C13 C14 -24.25(17) . . . . ?
N1 Si1 C13 C18 -120.05(16) . . . . ?
Cl2 Si1 C13 C18 60.67(16) . . . . ?
Cl3 Si1 C13 C18 -33.12(16) . . . . ?
Cl1 Si1 C13 C18 152.69(15) . . . . ?
C18 C13 C14 C15 -0.3(3) . . . . ?
Si1 C13 C14 C15 176.75(16) . . . . ?
C13 C14 C15 C16 -1.8(3) . . . . ?
C14 C15 C16 C17 2.1(3) . . . . ?
C15 C16 C17 C18 -0.4(3) . . . . ?
C16 C17 C18 C13 -1.7(3) . . . . ?
C14 C13 C18 C17 2.0(3) . . . . ?
Si1 C13 C18 C17 -175.15(16) . . . . ?
